data_4100324
_journal_name_full 'Journal of the American Chemical Society'
_journal_paper_doi 10.1021/ja052473h
_journal_year 2005
_chemical_formula_sum 'C54 H76 N2 P4 Rh2'
_chemical_formula_weight 1082.87
_space_group_IT_number 14
_symmetry_cell_setting monoclinic
_symmetry_space_group_name_Hall '-P 2yn'
_symmetry_space_group_name_H-M 'P 1 21/n 1'
_cell_angle_alpha 90.00
_cell_angle_beta 101.08(3)
_cell_angle_gamma 90.00
_cell_formula_units_Z 2
_cell_length_a 9.757(2)
_cell_length_b 12.353(3)
_cell_length_c 22.411(5)
_cell_measurement_temperature 173(2)
_cell_volume 2650.9(9)
_diffrn_ambient_temperature 173(2)
_exptl_crystal_density_diffrn 1.357
_cod_depositor_comments
;
The following automatic conversions were performed:
'_symmetry_cell_setting' value 'Monoclinic' changed to 'monoclinic'
according to '/home/saulius/struct/CIF-dictionaries/cif_core.dic'
dictionary named 'cif_core.dic' version 2.4.1 from 2010-06-29.

Automatic conversion script
Id: cif_fix_enum 1527 2010-12-29 10:47:43Z saulius 
;
_cod_original_sg_symbol_H-M 'P 21/n'
_cod_database_code 4100324

loop_
_symmetry_equiv_pos_as_xyz
'x, y, z'
'-x+1/2, y+1/2, -z+1/2'
'-x, -y, -z'
'x-1/2, -y-1/2, z-1/2'

loop_
_atom_site_label
_atom_site_type_symbol
_atom_site_fract_x
_atom_site_fract_y
_atom_site_fract_z
_atom_site_U_iso_or_equiv
_atom_site_adp_type
_atom_site_occupancy
_atom_site_symmetry_multiplicity
_atom_site_calc_flag
_atom_site_refinement_flags
_atom_site_disorder_assembly
_atom_site_disorder_group
Rh1 Rh 0.045594(17) 0.431435(13) 0.064210(7) 0.02252(8) Uani 1 1 d . . .
P1 P -0.03011(6) 0.27781(5) 0.09726(3) 0.03071(15) Uani 1 1 d . . .
P2 P 0.20098(6) 0.46231(5) 0.14916(3) 0.02791(14) Uani 1 1 d . . .
N1 N 0.0627(2) 0.59157(15) 0.02824(8) 0.0246(4) Uani 1 1 d . . .
H1 H 0.149(2) 0.6166(19) 0.0331(10) 0.018(5) Uiso 1 1 d . . .
C1 C -0.1985(2) 0.2311(2) 0.05101(10) 0.0322(5) Uani 1 1 d . . .
C2 C -0.3010(2) 0.3084(2) 0.03283(11) 0.0358(5) Uani 1 1 d . . .
H2A H -0.2820 0.3820 0.0436 0.043 Uiso 1 1 calc R . .
C3 C -0.4318(3) 0.2802(2) -0.00109(12) 0.0419(6) Uani 1 1 d . . .
H3A H -0.5010 0.3342 -0.0130 0.050 Uiso 1 1 calc R . .
C4 C -0.4599(3) 0.1744(2) -0.01713(12) 0.0453(7) Uani 1 1 d . . .
H4A H -0.5484 0.1546 -0.0403 0.054 Uiso 1 1 calc R . .
C5 C -0.3590(3) 0.0971(2) 0.00056(13) 0.0463(7) Uani 1 1 d . . .
H5A H -0.3786 0.0237 -0.0106 0.056 Uiso 1 1 calc R . .
C6 C -0.2283(3) 0.1245(2) 0.03464(11) 0.0376(6) Uani 1 1 d . . .
H6A H -0.1599 0.0699 0.0466 0.045 Uiso 1 1 calc R . .
C7 C 0.0741(3) 0.1524(2) 0.10806(13) 0.0474(7) Uani 1 1 d . . .
H7A H 0.1527 0.1626 0.1428 0.057 Uiso 1 1 calc R . .
H7B H 0.0150 0.0932 0.1189 0.057 Uiso 1 1 calc R . .
C8 C 0.1329(3) 0.1178(2) 0.05270(15) 0.0542(8) Uani 1 1 d . . .
H8A H 0.1866 0.0508 0.0620 0.081 Uiso 1 1 calc R . .
H8B H 0.1939 0.1749 0.0423 0.081 Uiso 1 1 calc R . .
H8C H 0.0559 0.1054 0.0183 0.081 Uiso 1 1 calc R . .
C9 C -0.0825(3) 0.2829(3) 0.17225(12) 0.0562(8) Uani 1 1 d . . .
H9A H -0.1247 0.2124 0.1795 0.067 Uiso 1 1 calc R . .
H9B H 0.0026 0.2920 0.2039 0.067 Uiso 1 1 calc R . .
C10 C -0.1816(4) 0.3693(4) 0.17964(16) 0.0878(13) Uani 1 1 d . . .
H10A H -0.2034 0.3653 0.2205 0.132 Uiso 1 1 calc R . .
H10B H -0.2676 0.3604 0.1492 0.132 Uiso 1 1 calc R . .
H10C H -0.1399 0.4399 0.1741 0.132 Uiso 1 1 calc R . .
C11 C 0.1456(2) 0.4912(2) 0.22162(10) 0.0335(5) Uani 1 1 d . . .
C12 C 0.0579(3) 0.5791(2) 0.22312(13) 0.0426(7) Uani 1 1 d . . .
H12A H 0.0323 0.6233 0.1881 0.051 Uiso 1 1 calc R . .
C13 C 0.0071(3) 0.6031(3) 0.27530(13) 0.0512(7) Uani 1 1 d . . .
H13A H -0.0517 0.6642 0.2762 0.061 Uiso 1 1 calc R . .
C14 C 0.0424(3) 0.5374(3) 0.32640(13) 0.0541(8) Uani 1 1 d . . .
H14A H 0.0057 0.5526 0.3618 0.065 Uiso 1 1 calc R . .
C15 C 0.1293(3) 0.4514(3) 0.32579(13) 0.0501(7) Uani 1 1 d . . .
H15A H 0.1544 0.4073 0.3609 0.060 Uiso 1 1 calc R . .
C16 C 0.1815(3) 0.4281(2) 0.27349(12) 0.0427(7) Uani 1 1 d . . .
H16A H 0.2424 0.3681 0.2734 0.051 Uiso 1 1 calc R . .
C17 C 0.3135(3) 0.5815(2) 0.14485(12) 0.0384(6) Uani 1 1 d . . .
H17A H 0.3516 0.5754 0.1071 0.046 Uiso 1 1 calc R . .
H17B H 0.2536 0.6468 0.1407 0.046 Uiso 1 1 calc R . .
C18 C 0.4351(3) 0.6003(3) 0.19730(14) 0.0545(8) Uani 1 1 d . . .
H18A H 0.4861 0.6654 0.1894 0.082 Uiso 1 1 calc R . .
H18B H 0.4979 0.5378 0.2014 0.082 Uiso 1 1 calc R . .
H18C H 0.3996 0.6099 0.2350 0.082 Uiso 1 1 calc R . .
C19 C 0.3338(2) 0.3563(2) 0.16983(11) 0.0373(6) Uani 1 1 d . . .
H19A H 0.4027 0.3794 0.2060 0.045 Uiso 1 1 calc R . .
H19B H 0.2889 0.2889 0.1802 0.045 Uiso 1 1 calc R . .
C20 C 0.4077(3) 0.3352(3) 0.11721(13) 0.0493(7) Uani 1 1 d . . .
H20A H 0.4779 0.2784 0.1286 0.074 Uiso 1 1 calc R . .
H20B H 0.4533 0.4018 0.1075 0.074 Uiso 1 1 calc R . .
H20C H 0.3394 0.3118 0.0816 0.074 Uiso 1 1 calc R . .
C21 C -0.0051(2) 0.66822(18) 0.05859(10) 0.0281(5) Uani 1 1 d . . .
C22 C -0.1410(2) 0.6483(2) 0.06848(11) 0.0340(5) Uani 1 1 d . . .
H22A H -0.1888 0.5846 0.0523 0.041 Uiso 1 1 calc R . .
C23 C -0.2062(3) 0.7200(2) 0.10140(12) 0.0409(6) Uani 1 1 d . . .
H23A H -0.2977 0.7041 0.1076 0.049 Uiso 1 1 calc R . .
C24 C -0.1414(3) 0.8146(2) 0.12562(12) 0.0441(6) Uani 1 1 d . . .
C25 C -0.0084(3) 0.8356(2) 0.11497(11) 0.0395(6) Uani 1 1 d . . .
H25A H 0.0381 0.9001 0.1306 0.047 Uiso 1 1 calc R . .
C26 C 0.0579(3) 0.76456(19) 0.08205(11) 0.0323(5) Uani 1 1 d . . .
H26A H 0.1485 0.7818 0.0753 0.039 Uiso 1 1 calc R . .
C27 C -0.2134(4) 0.8921(3) 0.16207(16) 0.0712(10) Uani 1 1 d . . .
H27A H -0.1515 0.9534 0.1756 0.107 Uiso 1 1 calc R . .
H27B H -0.2353 0.8544 0.1976 0.107 Uiso 1 1 calc R . .
H27C H -0.3000 0.9185 0.1366 0.107 Uiso 1 1 calc R . .

loop_
_atom_site_aniso_label
_atom_site_aniso_U_11
_atom_site_aniso_U_22
_atom_site_aniso_U_33
_atom_site_aniso_U_23
_atom_site_aniso_U_13
_atom_site_aniso_U_12
Rh1 0.02553(11) 0.02372(12) 0.01689(11) 0.00033(6) 0.00050(7) -0.00043(6)
P1 0.0356(3) 0.0296(3) 0.0241(3) 0.0049(2) -0.0013(2) -0.0058(3)
P2 0.0289(3) 0.0325(3) 0.0198(3) 0.0006(2) -0.0014(2) -0.0012(2)
N1 0.0281(10) 0.0261(10) 0.0180(9) 0.0002(7) 0.0003(8) -0.0011(8)
C1 0.0369(12) 0.0356(13) 0.0238(11) 0.0006(10) 0.0049(10) -0.0083(10)
C2 0.0359(12) 0.0413(14) 0.0300(12) 0.0010(11) 0.0058(10) -0.0055(11)
C3 0.0317(12) 0.0536(17) 0.0398(14) 0.0015(12) 0.0050(11) -0.0032(12)
C4 0.0345(13) 0.0602(18) 0.0391(15) -0.0014(13) 0.0017(11) -0.0147(13)
C5 0.0475(16) 0.0441(15) 0.0475(17) -0.0068(13) 0.0090(13) -0.0192(13)
C6 0.0394(13) 0.0374(14) 0.0351(13) 0.0022(11) 0.0049(11) -0.0081(11)
C7 0.0550(16) 0.0305(14) 0.0469(16) 0.0053(12) -0.0144(13) -0.0022(12)
C8 0.0509(17) 0.0361(15) 0.069(2) 0.0011(15) -0.0054(15) 0.0107(13)
C9 0.0658(19) 0.073(2) 0.0276(14) 0.0058(14) 0.0032(13) -0.0335(17)
C10 0.066(2) 0.154(4) 0.046(2) -0.027(2) 0.0193(18) -0.021(3)
C11 0.0352(13) 0.0408(14) 0.0225(11) -0.0022(10) 0.0005(10) -0.0078(11)
C12 0.0472(16) 0.0489(16) 0.0301(14) -0.0031(11) 0.0035(12) 0.0006(12)
C13 0.0537(17) 0.0604(18) 0.0413(16) -0.0131(15) 0.0139(13) -0.0023(15)
C14 0.0607(19) 0.074(2) 0.0310(15) -0.0160(15) 0.0172(14) -0.0214(17)
C15 0.065(2) 0.0609(19) 0.0233(13) -0.0001(12) 0.0051(13) -0.0158(16)
C16 0.0481(16) 0.0503(17) 0.0264(13) 0.0006(11) -0.0014(11) -0.0064(12)
C17 0.0376(14) 0.0426(15) 0.0329(14) 0.0034(11) 0.0013(11) -0.0046(11)
C18 0.0524(17) 0.0594(18) 0.0444(17) -0.0027(14) -0.0087(14) -0.0206(15)
C19 0.0315(12) 0.0416(14) 0.0351(13) 0.0028(11) -0.0031(10) 0.0008(11)
C20 0.0398(14) 0.0553(18) 0.0521(17) 0.0004(14) 0.0073(13) 0.0104(13)
C21 0.0362(12) 0.0260(11) 0.0194(11) 0.0027(9) -0.0016(9) 0.0023(10)
C22 0.0325(12) 0.0341(13) 0.0332(13) -0.0004(10) 0.0007(10) 0.0012(10)
C23 0.0400(14) 0.0477(16) 0.0352(13) 0.0019(12) 0.0079(11) 0.0091(12)
C24 0.0562(16) 0.0412(15) 0.0338(14) -0.0040(12) 0.0059(12) 0.0170(13)
C25 0.0593(16) 0.0261(12) 0.0307(13) -0.0040(10) 0.0023(12) 0.0055(11)
C26 0.0415(13) 0.0309(13) 0.0246(11) -0.0003(10) 0.0064(10) -0.0004(10)
C27 0.093(3) 0.068(2) 0.058(2) -0.0178(18) 0.027(2) 0.025(2)

loop_
_geom_bond_atom_site_label_1
_geom_bond_atom_site_label_2
_geom_bond_distance
_geom_bond_site_symmetry_2
_geom_bond_publ_flag
Rh1 N1 2.1546(19) . ?
Rh1 N1 2.1559(19) 3_565 ?
Rh1 P1 2.2149(7) . ?
Rh1 P2 2.2268(9) . ?
P1 C7 1.844(3) . ?
P1 C9 1.849(3) . ?
P1 C1 1.858(2) . ?
P2 C19 1.838(2) . ?
P2 C11 1.842(2) . ?
P2 C17 1.851(3) . ?
N1 H1 0.89(2) . ?
N1 C21 1.403(3) . ?
N1 Rh1 2.1559(19) 3_565 ?
C1 C6 1.383(3) . ?
C1 C2 1.386(3) . ?
C2 C3 1.398(3) . ?
C3 C4 1.369(4) . ?
C4 C5 1.374(4) . ?
C5 C6 1.397(4) . ?
C7 C8 1.524(4) . ?
C9 C10 1.471(5) . ?
C11 C12 1.387(4) . ?
C11 C16 1.388(4) . ?
C12 C13 1.387(4) . ?
C13 C14 1.392(5) . ?
C14 C15 1.361(5) . ?
C15 C16 1.395(4) . ?
C17 C18 1.519(4) . ?
C19 C20 1.518(3) . ?
C21 C26 1.395(3) . ?
C21 C22 1.408(3) . ?
C22 C23 1.384(3) . ?
C23 C24 1.388(4) . ?
C24 C25 1.388(4) . ?
C24 C27 1.516(4) . ?
C25 C26 1.384(3) . ?
